data_7037159
loop_
_publ_author_name
'Pettinari, Riccardo'
'Marchetti, Fabio'
'Pettinari, Claudio'
'Condello, Francesca'
'Petrini, Agnese'
'Scopelliti, Rosario'
'Riedel, Tina'
'Dyson, Paul J.'

_publ_section_title
;
 Organometallic rhodium(iii) and iridium(iii) cyclopentadienyl complexes
 with curcumin and bisdemethoxycurcumin co-ligands.
;
_journal_issue 47
_journal_name_full 'Dalton transactions (Cambridge, England : 2003)'
_journal_page_first 20523
_journal_page_last 20531
_journal_paper_doi 10.1039/c5dt03037d
_journal_volume 44
_journal_year 2015
_chemical_formula_moiety 'C35 H42 N3 O4 P Rh, C F3 O3 S'
_chemical_formula_sum 'C36 H42 F3 N3 O7 P Rh S'
_chemical_formula_weight 851.67
_space_group_IT_number 2
_symmetry_cell_setting triclinic
_symmetry_space_group_name_Hall '-P 1'
_symmetry_space_group_name_H-M 'P -1'
_atom_sites_solution_hydrogens geom
_atom_sites_solution_primary direct
_atom_sites_solution_secondary difmap
_audit_creation_method SHELXL-97
_audit_update_record
;
2015-07-10 deposited with the CCDC.
2015-10-27 downloaded from the CCDC.
;
_cell_angle_alpha 98.723(7)
_cell_angle_beta 94.670(7)
_cell_angle_gamma 106.621(6)
_cell_formula_units_Z 2
_cell_length_a 10.7522(8)
_cell_length_b 12.8029(6)
_cell_length_c 14.1428(16)
_cell_measurement_reflns_used 351
_cell_measurement_temperature 100(2)
_cell_measurement_theta_max 22
_cell_measurement_theta_min 3
_cell_volume 1827.9(3)
_computing_cell_refinement 'Dirax/lsq (Duisenberg & Schreurs, 1989-2000)'
_computing_data_collection 'Collect (Bruker AXS BV, 1997-2004)'
_computing_data_reduction 'EvalCCD (Duisenberg & Schreurs, 1990-2000)'
_computing_molecular_graphics 'Bruker SHELXTL'
_computing_publication_material 'Bruker SHELXTL'
_computing_structure_refinement 'SHELXL-97 (Sheldrick, 1997)'
_computing_structure_solution 'SIR2011 (M.C. Burla et al, 2012)'
_diffrn_ambient_temperature 100(2)
_diffrn_measured_fraction_theta_full 0.996
_diffrn_measured_fraction_theta_max 0.996
_diffrn_measurement_device_type 'Bruker APEX II CCD'
_diffrn_measurement_method 'phi and omega scans'
_diffrn_radiation_monochromator graphite
_diffrn_radiation_source 'fine-focus sealed tube'
_diffrn_radiation_type MoK\a
_diffrn_radiation_wavelength 0.71073
_diffrn_reflns_av_R_equivalents 0.0443
_diffrn_reflns_av_sigmaI/netI 0.0582
_diffrn_reflns_limit_h_max 13
_diffrn_reflns_limit_h_min -13
_diffrn_reflns_limit_k_max 16
_diffrn_reflns_limit_k_min -16
_diffrn_reflns_limit_l_max 18
_diffrn_reflns_limit_l_min -18
_diffrn_reflns_number 26911
_diffrn_reflns_theta_full 27.50
_diffrn_reflns_theta_max 27.50
_diffrn_reflns_theta_min 1.69
_exptl_absorpt_coefficient_mu 0.636
_exptl_absorpt_correction_T_max 0.7456
_exptl_absorpt_correction_T_min 0.6794
_exptl_absorpt_correction_type multi-scan
_exptl_absorpt_process_details 'SADABS 2008, Bruker AXS, 2008'
_exptl_crystal_colour orange
_exptl_crystal_density_diffrn 1.547
_exptl_crystal_density_method 'not measured'
_exptl_crystal_description prism
_exptl_crystal_F_000 876
_exptl_crystal_size_max 0.24
_exptl_crystal_size_mid 0.13
_exptl_crystal_size_min 0.12
_refine_diff_density_max 0.686
_refine_diff_density_min -0.461
_refine_diff_density_rms 0.106
_refine_ls_extinction_method none
_refine_ls_goodness_of_fit_ref 1.136
_refine_ls_hydrogen_treatment constr
_refine_ls_matrix_type full
_refine_ls_number_parameters 506
_refine_ls_number_reflns 8362
_refine_ls_number_restraints 31
_refine_ls_restrained_S_all 1.136
_refine_ls_R_factor_all 0.0670
_refine_ls_R_factor_gt 0.0463
_refine_ls_shift/su_max 0.000
_refine_ls_shift/su_mean 0.000
_refine_ls_structure_factor_coef Fsqd
_refine_ls_weighting_details 'calc w=1/[\s^2^(Fo^2^)+(0.0282P)^2^+3.1649P] where P=(Fo^2^+2Fc^2^)/3'
_refine_ls_weighting_scheme calc
_refine_ls_wR_factor_gt 0.0926
_refine_ls_wR_factor_ref 0.1018
_reflns_number_gt 6774
_reflns_number_total 8362
_reflns_threshold_expression >2sigma(I)
_cod_data_source_file c5dt03037d2.cif
_cod_data_source_block rp07
_cod_depositor_comments 'Adding full bibliography for 7037158--7037160.cif.'
_cod_database_code 7037159
_publcif_datablock.id {5effa2d5-a7d1-489b-b782-78f2c03d011f}

loop_
_symmetry_equiv_pos_as_xyz
'x, y, z'
'-x, -y, -z'

loop_
_atom_site_label
_atom_site_type_symbol
_atom_site_fract_x
_atom_site_fract_y
_atom_site_fract_z
_atom_site_U_iso_or_equiv
_atom_site_adp_type
_atom_site_occupancy
_atom_site_symmetry_multiplicity
_atom_site_calc_flag
_atom_site_refinement_flags
_atom_site_disorder_assembly
_atom_site_disorder_group
Rh1 Rh 0.38200(3) 0.26613(2) 0.233677(19) 0.01387(8) Uani 1 1 d . . .
P1 P 0.47262(8) 0.12208(7) 0.22640(6) 0.01401(18) Uani 1 1 d . . .
O1 O 0.5723(2) 0.37419(18) 0.28387(16) 0.0156(5) Uani 1 1 d . . .
O2 O 0.3595(2) 0.24057(18) 0.37451(16) 0.0178(5) Uani 1 1 d . . .
O3 O 1.3479(2) 0.8187(2) 0.43125(18) 0.0288(6) Uani 1 1 d . . .
H3 H 1.3784 0.8383 0.3817 0.043 Uiso 1 1 calc R . .
O4 O -0.0659(3) 0.1378(2) 0.83590(19) 0.0294(6) Uani 1 1 d . . .
H4A H -0.0374 0.1843 0.8874 0.044 Uiso 1 1 calc R . .
N1 N 0.6841(3) 0.0644(2) 0.3002(2) 0.0181(6) Uani 1 1 d . . .
N2 N 0.4648(3) -0.0728(2) 0.2920(2) 0.0186(6) Uani 1 1 d . . .
N3 N 0.5640(3) -0.0443(2) 0.1421(2) 0.0194(6) Uani 1 1 d . . .
C1 C 1.0518(3) 0.6152(3) 0.2883(3) 0.0192(7) Uani 1 1 d . . .
H1 H 1.0189 0.5819 0.2230 0.023 Uiso 1 1 calc R . .
C2 C 1.1777(3) 0.6909(3) 0.3101(3) 0.0198(7) Uani 1 1 d . . .
H2 H 1.2295 0.7076 0.2599 0.024 Uiso 1 1 calc R . .
C3 C 1.2267(3) 0.7414(3) 0.4050(3) 0.0217(8) Uani 1 1 d . . .
C4 C 1.1502(4) 0.7141(3) 0.4780(3) 0.0285(9) Uani 1 1 d . . .
H4B H 1.1831 0.7481 0.5432 0.034 Uiso 1 1 calc R . .
C5 C 1.0270(4) 0.6379(3) 0.4558(3) 0.0254(8) Uani 1 1 d . . .
H5 H 0.9770 0.6193 0.5066 0.030 Uiso 1 1 calc R . .
C6 C 0.9733(3) 0.5872(3) 0.3600(2) 0.0164(7) Uani 1 1 d . . .
C7 C 0.8387(3) 0.5123(3) 0.3348(2) 0.0162(7) Uani 1 1 d . . .
H7 H 0.8103 0.4794 0.2689 0.019 Uiso 1 1 calc R . .
C8 C 0.7530(3) 0.4866(3) 0.3978(2) 0.0169(7) Uani 1 1 d . . .
H8 H 0.7814 0.5207 0.4635 0.020 Uiso 1 1 calc R . .
C9 C 0.6190(3) 0.4106(3) 0.3739(2) 0.0145(7) Uani 1 1 d . . .
C10 C 0.5522(3) 0.3830(3) 0.4531(2) 0.0177(7) Uani 1 1 d . . .
H10 H 0.5953 0.4225 0.5151 0.021 Uiso 1 1 calc R . .
C11 C 0.4304(3) 0.3048(3) 0.4513(2) 0.0154(7) Uani 1 1 d . . .
C12 C 0.3759(3) 0.2930(3) 0.5429(2) 0.0181(7) Uani 1 1 d . . .
H12 H 0.4262 0.3354 0.6018 0.022 Uiso 1 1 calc R . .
C13 C 0.2567(3) 0.2235(3) 0.5444(2) 0.0188(7) Uani 1 1 d . . .
H13 H 0.2140 0.1807 0.4835 0.023 Uiso 1 1 calc R . .
C14 C 0.1820(3) 0.2032(3) 0.6253(2) 0.0179(7) Uani 1 1 d . . .
C15 C 0.2258(4) 0.2576(3) 0.7214(2) 0.0197(7) Uani 1 1 d . . .
H15 H 0.3111 0.3091 0.7377 0.024 Uiso 1 1 calc R . .
C16 C 0.1446(4) 0.2364(3) 0.7932(3) 0.0221(8) Uani 1 1 d . . .
H16 H 0.1749 0.2736 0.8579 0.027 Uiso 1 1 calc R . .
C17 C 0.0197(4) 0.1609(3) 0.7700(3) 0.0213(8) Uani 1 1 d . . .
C18 C -0.0244(4) 0.1056(3) 0.6753(3) 0.0243(8) Uani 1 1 d . . .
H18 H -0.1091 0.0531 0.6595 0.029 Uiso 1 1 calc R . .
C19 C 0.0547(4) 0.1272(3) 0.6047(3) 0.0218(8) Uani 1 1 d . . .
H19 H 0.0228 0.0900 0.5401 0.026 Uiso 1 1 calc R . .
C20 C 0.6368(3) 0.1615(3) 0.2958(2) 0.0177(7) Uani 1 1 d . . .
H20A H 0.6989 0.2155 0.2655 0.021 Uiso 1 1 calc R . .
H20B H 0.6341 0.1981 0.3621 0.021 Uiso 1 1 calc R . .
C21 C 0.3884(3) 0.0069(3) 0.2861(2) 0.0174(7) Uani 1 1 d . . .
H21A H 0.3758 0.0376 0.3519 0.021 Uiso 1 1 calc R . .
H21B H 0.3009 -0.0327 0.2493 0.021 Uiso 1 1 calc R . .
C22 C 0.5013(3) 0.0387(3) 0.1170(2) 0.0193(7) Uani 1 1 d . . .
H22A H 0.4168 0.0003 0.0757 0.023 Uiso 1 1 calc R . .
H22B H 0.5582 0.0882 0.0801 0.023 Uiso 1 1 calc R . .
C23 C 0.5972(3) -0.0161(3) 0.3476(3) 0.0197(7) Uani 1 1 d . . .
H23A H 0.5867 0.0226 0.4112 0.024 Uiso 1 1 calc R . .
H23B H 0.6396 -0.0730 0.3594 0.024 Uiso 1 1 calc R . .
C24 C 0.4805(4) -0.1227(3) 0.1937(3) 0.0217(8) Uani 1 1 d . . .
H24A H 0.5183 -0.1840 0.1986 0.026 Uiso 1 1 calc R . .
H24B H 0.3929 -0.1551 0.1552 0.026 Uiso 1 1 calc R . .
C25 C 0.6924(3) 0.0098(3) 0.2023(3) 0.0209(7) Uani 1 1 d . . .
H25A H 0.7377 -0.0468 0.2078 0.025 Uiso 1 1 calc R . .
H25B H 0.7465 0.0658 0.1691 0.025 Uiso 1 1 calc R . .
C26 C 0.2199(4) 0.3408(3) 0.2276(3) 0.0228(8) Uani 1 1 d . . .
C27 C 0.1760(3) 0.2221(3) 0.1867(2) 0.0192(7) Uani 1 1 d . . .
C28 C 0.2405(4) 0.2057(3) 0.1034(2) 0.0219(8) Uani 1 1 d . . .
C29 C 0.3318(4) 0.3102(3) 0.0977(3) 0.0259(8) Uani 1 1 d . . .
C30 C 0.3152(4) 0.3936(3) 0.1725(3) 0.0267(9) Uani 1 1 d . . .
C31 C 0.1719(4) 0.3898(3) 0.3146(3) 0.0330(10) Uani 1 1 d . . .
H31A H 0.2216 0.4685 0.3338 0.049 Uiso 1 1 calc R . .
H31B H 0.1839 0.3509 0.3675 0.049 Uiso 1 1 calc R . .
H31C H 0.0788 0.3821 0.2995 0.049 Uiso 1 1 calc R . .
C32 C 0.0734(4) 0.1376(3) 0.2229(3) 0.0286(9) Uani 1 1 d . . .
H32A H -0.0116 0.1501 0.2099 0.043 Uiso 1 1 calc R . .
H32B H 0.0954 0.1438 0.2926 0.043 Uiso 1 1 calc R . .
H32C H 0.0689 0.0632 0.1900 0.043 Uiso 1 1 calc R . .
C33 C 0.2102(4) 0.0988(3) 0.0318(3) 0.0269(8) Uani 1 1 d . . .
H33A H 0.1359 0.0928 -0.0159 0.040 Uiso 1 1 calc R . .
H33B H 0.1881 0.0359 0.0657 0.040 Uiso 1 1 calc R . .
H33C H 0.2869 0.0982 -0.0010 0.040 Uiso 1 1 calc R . .
C34 C 0.4163(5) 0.3343(4) 0.0191(3) 0.0492(14) Uani 1 1 d . . .
H34A H 0.4365 0.2670 -0.0084 0.074 Uiso 1 1 calc R . .
H34B H 0.4979 0.3929 0.0461 0.074 Uiso 1 1 calc R . .
H34C H 0.3696 0.3586 -0.0315 0.074 Uiso 1 1 calc R . .
C35 C 0.3949(4) 0.5137(3) 0.1915(3) 0.0387(11) Uani 1 1 d . . .
H35A H 0.3776 0.5508 0.2527 0.058 Uiso 1 1 calc R . .
H35B H 0.3710 0.5491 0.1390 0.058 Uiso 1 1 calc R . .
H35C H 0.4881 0.5197 0.1952 0.058 Uiso 1 1 calc R . .
C36A C -0.2023(12) 0.3671(10) 1.0296(8) 0.051(4) Uani 0.524(16) 1 d PD A 1
F1A F -0.2259(15) 0.3598(10) 0.9345(6) 0.079(4) Uani 0.524(16) 1 d PD A 1
F2A F -0.1334(13) 0.4684(7) 1.0681(5) 0.061(3) Uani 0.524(16) 1 d PD A 1
F3A F -0.3165(8) 0.3446(12) 1.0634(8) 0.107(5) Uani 0.524(16) 1 d PD A 1
C36B C -0.1437(14) 0.3954(9) 1.0238(8) 0.040(4) Uani 0.476(16) 1 d PD A 2
F1B F -0.1574(12) 0.3934(9) 0.9282(5) 0.049(3) Uani 0.476(16) 1 d PD A 2
F2B F -0.0362(16) 0.4806(6) 1.0608(5) 0.081(5) Uani 0.476(16) 1 d PD A 2
F3B F -0.2439(14) 0.4276(12) 1.0561(6) 0.076(5) Uani 0.476(16) 1 d PD A 2
S1 S -0.12923(10) 0.26623(8) 1.05540(7) 0.0252(2) Uani 1 1 d D . .
O5 O -0.0116(3) 0.2733(3) 1.0112(2) 0.0488(9) Uani 1 1 d . A .
O6 O -0.1121(3) 0.2890(2) 1.15905(19) 0.0422(8) Uani 1 1 d . A .
O7 O -0.2376(4) 0.1736(3) 1.0097(3) 0.0822(16) Uani 1 1 d . A .

loop_
_atom_site_aniso_label
_atom_site_aniso_U_11
_atom_site_aniso_U_22
_atom_site_aniso_U_33
_atom_site_aniso_U_23
_atom_site_aniso_U_13
_atom_site_aniso_U_12
Rh1 0.01209(13) 0.01481(13) 0.01353(13) 0.00236(9) 0.00019(9) 0.00276(9)
P1 0.0111(4) 0.0156(4) 0.0141(4) 0.0014(3) 0.0021(3) 0.0027(3)
O1 0.0120(11) 0.0176(12) 0.0158(11) 0.0039(9) 0.0016(9) 0.0020(9)
O2 0.0164(12) 0.0179(12) 0.0173(12) 0.0022(9) 0.0037(10) 0.0023(9)
O3 0.0201(14) 0.0356(15) 0.0231(14) 0.0112(11) -0.0014(11) -0.0054(11)
O4 0.0295(15) 0.0300(15) 0.0278(14) 0.0042(11) 0.0159(12) 0.0048(12)
N1 0.0145(15) 0.0172(15) 0.0224(15) 0.0036(11) 0.0020(12) 0.0043(11)
N2 0.0156(15) 0.0189(15) 0.0205(15) 0.0031(11) 0.0018(12) 0.0044(11)
N3 0.0180(15) 0.0182(15) 0.0207(15) 0.0006(11) 0.0058(12) 0.0041(12)
C1 0.0180(18) 0.0184(17) 0.0206(17) 0.0001(13) 0.0021(14) 0.0066(14)
C2 0.0184(18) 0.0186(17) 0.0240(18) 0.0074(14) 0.0081(15) 0.0048(14)
C3 0.0135(17) 0.0243(19) 0.0267(19) 0.0099(15) -0.0007(14) 0.0032(14)
C4 0.021(2) 0.038(2) 0.0172(18) 0.0090(16) -0.0043(15) -0.0055(16)
C5 0.0185(19) 0.033(2) 0.0197(18) 0.0101(15) 0.0011(15) -0.0015(15)
C6 0.0156(17) 0.0124(16) 0.0209(17) 0.0039(13) 0.0017(14) 0.0035(13)
C7 0.0168(17) 0.0128(16) 0.0175(16) 0.0000(12) 0.0011(13) 0.0038(13)
C8 0.0160(17) 0.0147(16) 0.0177(17) 0.0001(13) -0.0001(13) 0.0035(13)
C9 0.0129(16) 0.0128(16) 0.0172(16) 0.0012(12) 0.0011(13) 0.0041(12)
C10 0.0153(17) 0.0196(17) 0.0158(16) -0.0008(13) 0.0031(13) 0.0036(13)
C11 0.0154(17) 0.0173(17) 0.0165(16) 0.0030(13) 0.0026(13) 0.0096(13)
C12 0.0193(18) 0.0221(18) 0.0133(16) 0.0015(13) 0.0038(13) 0.0075(14)
C13 0.0216(18) 0.0184(17) 0.0189(17) 0.0044(13) 0.0054(14) 0.0089(14)
C14 0.0204(18) 0.0160(17) 0.0211(17) 0.0059(13) 0.0067(14) 0.0089(14)
C15 0.0185(18) 0.0224(18) 0.0216(18) 0.0073(14) 0.0030(14) 0.0100(14)
C16 0.023(2) 0.0252(19) 0.0192(18) 0.0045(14) 0.0027(15) 0.0095(15)
C17 0.0239(19) 0.0189(18) 0.0267(19) 0.0088(14) 0.0129(16) 0.0103(15)
C18 0.0200(19) 0.0191(18) 0.031(2) 0.0026(15) 0.0083(16) 0.0015(14)
C19 0.025(2) 0.0175(17) 0.0222(18) 0.0019(14) 0.0076(15) 0.0057(14)
C20 0.0153(17) 0.0161(17) 0.0195(17) 0.0006(13) -0.0003(13) 0.0037(13)
C21 0.0132(17) 0.0196(17) 0.0201(17) 0.0041(13) 0.0079(14) 0.0042(13)
C22 0.0205(18) 0.0188(17) 0.0184(17) 0.0016(13) 0.0052(14) 0.0057(14)
C23 0.0178(18) 0.0192(18) 0.0235(18) 0.0056(14) 0.0018(14) 0.0073(14)
C24 0.0214(19) 0.0145(17) 0.0260(19) 0.0004(14) 0.0061(15) 0.0014(14)
C25 0.0173(18) 0.0183(18) 0.0280(19) 0.0037(14) 0.0061(15) 0.0061(14)
C26 0.0210(19) 0.0208(18) 0.0263(19) 0.0003(14) -0.0070(15) 0.0104(15)
C27 0.0147(17) 0.0211(18) 0.0225(18) 0.0032(14) -0.0041(14) 0.0088(14)
C28 0.0227(19) 0.0195(18) 0.0196(18) 0.0035(14) -0.0079(15) 0.0033(14)
C29 0.022(2) 0.028(2) 0.0228(19) 0.0082(15) -0.0068(15) 0.0000(15)
C30 0.026(2) 0.0210(19) 0.029(2) 0.0082(15) -0.0132(16) 0.0048(15)
C31 0.026(2) 0.031(2) 0.043(2) -0.0050(18) -0.0019(18) 0.0182(17)
C32 0.0146(18) 0.029(2) 0.042(2) 0.0073(17) 0.0022(17) 0.0059(15)
C33 0.024(2) 0.031(2) 0.0229(19) -0.0046(15) -0.0042(16) 0.0095(16)
C34 0.050(3) 0.058(3) 0.021(2) 0.015(2) 0.001(2) -0.014(2)
C35 0.042(3) 0.021(2) 0.044(3) 0.0127(18) -0.016(2) -0.0011(18)
C36A 0.040(8) 0.073(9) 0.041(7) -0.016(6) -0.021(6) 0.040(7)
F1A 0.113(9) 0.061(6) 0.056(5) -0.010(4) -0.054(5) 0.045(6)
F2A 0.107(9) 0.030(4) 0.047(4) -0.008(3) -0.011(5) 0.037(5)
F3A 0.043(5) 0.120(10) 0.158(9) -0.025(7) 0.005(5) 0.052(6)
C36B 0.058(10) 0.038(7) 0.031(6) 0.005(5) 0.004(6) 0.024(7)
F1B 0.078(7) 0.061(6) 0.019(3) 0.016(3) 0.006(4) 0.032(5)
F2B 0.131(12) 0.036(4) 0.041(4) 0.003(3) 0.007(5) -0.025(5)
F3B 0.116(11) 0.101(10) 0.051(5) 0.022(5) 0.025(6) 0.086(10)
S1 0.0261(5) 0.0260(5) 0.0205(5) 0.0026(4) 0.0055(4) 0.0033(4)
O5 0.0306(18) 0.091(3) 0.0266(16) -0.0032(16) 0.0050(13) 0.0288(17)
O6 0.060(2) 0.0467(19) 0.0198(14) 0.0069(13) 0.0087(14) 0.0145(16)
O7 0.076(3) 0.075(3) 0.042(2) -0.0203(18) 0.030(2) -0.051(2)

loop_
_atom_type_symbol
_atom_type_description
_atom_type_scat_dispersion_real
_atom_type_scat_dispersion_imag
_atom_type_scat_source
C C 0.0033 0.0016 'International Tables Vol C Tables 4.2.6.8 and 6.1.1.4'
H H 0.0000 0.0000 'International Tables Vol C Tables 4.2.6.8 and 6.1.1.4'
N N 0.0061 0.0033 'International Tables Vol C Tables 4.2.6.8 and 6.1.1.4'
O O 0.0106 0.0060 'International Tables Vol C Tables 4.2.6.8 and 6.1.1.4'
F F 0.0171 0.0103 'International Tables Vol C Tables 4.2.6.8 and 6.1.1.4'
P P 0.1023 0.0942 'International Tables Vol C Tables 4.2.6.8 and 6.1.1.4'
S S 0.1246 0.1234 'International Tables Vol C Tables 4.2.6.8 and 6.1.1.4'
Rh Rh -1.1178 0.9187 'International Tables Vol C Tables 4.2.6.8 and 6.1.1.4'

loop_
_geom_angle_atom_site_label_1
_geom_angle_atom_site_label_2
_geom_angle_atom_site_label_3
_geom_angle
O2 Rh1 O1 89.31(9)
O2 Rh1 C27 94.68(11)
O1 Rh1 C27 156.17(11)
O2 Rh1 C29 156.01(13)
O1 Rh1 C29 104.15(11)
C27 Rh1 C29 65.16(14)
O2 Rh1 C28 129.45(12)
O1 Rh1 C28 141.01(11)
C27 Rh1 C28 38.72(13)
C29 Rh1 C28 38.65(13)
O2 Rh1 C26 92.13(12)
O1 Rh1 C26 117.29(11)
C27 Rh1 C26 39.20(12)
C29 Rh1 C26 64.12(15)
C28 Rh1 C26 64.41(13)
O2 Rh1 C30 122.26(13)
O1 Rh1 C30 93.74(11)
C27 Rh1 C30 64.35(13)
C29 Rh1 C30 38.54(14)
C28 Rh1 C30 64.06(13)
C26 Rh1 C30 37.25(14)
O2 Rh1 P1 83.84(7)
O1 Rh1 P1 87.14(7)
C27 Rh1 P1 116.63(9)
C29 Rh1 P1 116.10(11)
C28 Rh1 P1 99.67(10)
C26 Rh1 P1 155.26(10)
C30 Rh1 P1 153.88(11)
C22 P1 C20 99.22(16)
C22 P1 C21 98.44(15)
C20 P1 C21 99.00(16)
C22 P1 Rh1 127.00(12)
C20 P1 Rh1 113.49(11)
C21 P1 Rh1 115.12(11)
C9 O1 Rh1 124.5(2)
C11 O2 Rh1 124.8(2)
C3 O3 H3 109.5
C17 O4 H4A 109.5
C23 N1 C25 109.1(3)
C23 N1 C20 111.0(3)
C25 N1 C20 110.4(3)
C24 N2 C21 110.1(3)
C24 N2 C23 108.8(3)
C21 N2 C23 110.8(3)
C24 N3 C25 108.9(3)
C24 N3 C22 111.5(3)
C25 N3 C22 111.3(3)
C6 C1 C2 121.8(3)
C6 C1 H1 119.1
C2 C1 H1 119.1
C3 C2 C1 119.9(3)
C3 C2 H2 120.0
C1 C2 H2 120.0
O3 C3 C2 123.1(3)
O3 C3 C4 117.7(3)
C2 C3 C4 119.3(3)
C5 C4 C3 120.2(3)
C5 C4 H4B 119.9
C3 C4 H4B 119.9
C4 C5 C6 121.8(3)
C4 C5 H5 119.1
C6 C5 H5 119.1
C1 C6 C5 116.9(3)
C1 C6 C7 120.8(3)
C5 C6 C7 122.3(3)
C8 C7 C6 125.1(3)
C8 C7 H7 117.4
C6 C7 H7 117.4
C7 C8 C9 125.7(3)
C7 C8 H8 117.2
C9 C8 H8 117.2
O1 C9 C10 125.6(3)
O1 C9 C8 118.3(3)
C10 C9 C8 116.1(3)
C11 C10 C9 127.8(3)
C11 C10 H10 116.1
C9 C10 H10 116.1
O2 C11 C10 125.1(3)
O2 C11 C12 116.1(3)
C10 C11 C12 118.8(3)
C13 C12 C11 121.1(3)
C13 C12 H12 119.5
C11 C12 H12 119.5
C12 C13 C14 130.0(3)
C12 C13 H13 115.0
C14 C13 H13 115.0
C15 C14 C19 117.6(3)
C15 C14 C13 124.6(3)
C19 C14 C13 117.7(3)
C16 C15 C14 120.4(3)
C16 C15 H15 119.8
C14 C15 H15 119.8
C17 C16 C15 120.2(3)
C17 C16 H16 119.9
C15 C16 H16 119.9
O4 C17 C16 123.4(3)
O4 C17 C18 116.6(3)
C16 C17 C18 119.9(3)
C19 C18 C17 119.8(3)
C19 C18 H18 120.1
C17 C18 H18 120.1
C18 C19 C14 121.9(3)
C18 C19 H19 119.0
C14 C19 H19 119.0
N1 C20 P1 111.9(2)
N1 C20 H20A 109.2
P1 C20 H20A 109.2
N1 C20 H20B 109.2
P1 C20 H20B 109.2
H20A C20 H20B 107.9
N2 C21 P1 111.5(2)
N2 C21 H21A 109.3
P1 C21 H21A 109.3
N2 C21 H21B 109.3
P1 C21 H21B 109.3
H21A C21 H21B 108.0
N3 C22 P1 111.0(2)
N3 C22 H22A 109.4
P1 C22 H22A 109.4
N3 C22 H22B 109.4
P1 C22 H22B 109.4
H22A C22 H22B 108.0
N1 C23 N2 114.5(3)
N1 C23 H23A 108.6
N2 C23 H23A 108.6
N1 C23 H23B 108.6
N2 C23 H23B 108.6
H23A C23 H23B 107.6
N3 C24 N2 114.2(3)
N3 C24 H24A 108.7
N2 C24 H24A 108.7
N3 C24 H24B 108.7
N2 C24 H24B 108.7
H24A C24 H24B 107.6
N1 C25 N3 114.2(3)
N1 C25 H25A 108.7
N3 C25 H25A 108.7
N1 C25 H25B 108.7
N3 C25 H25B 108.7
H25A C25 H25B 107.6
C30 C26 C27 107.5(3)
C30 C26 C31 129.1(3)
C27 C26 C31 123.3(3)
C30 C26 Rh1 71.5(2)
C27 C26 Rh1 67.70(19)
C31 C26 Rh1 123.9(3)
C28 C27 C26 107.9(3)
C28 C27 C32 127.5(3)
C26 C27 C32 124.4(3)
C28 C27 Rh1 71.9(2)
C26 C27 Rh1 73.1(2)
C32 C27 Rh1 124.6(2)
C27 C28 C29 107.7(3)
C27 C28 C33 125.5(3)
C29 C28 C33 126.7(3)
C27 C28 Rh1 69.35(19)
C29 C28 Rh1 69.8(2)
C33 C28 Rh1 129.2(3)
C28 C29 C30 108.2(3)
C28 C29 C34 126.5(4)
C30 C29 C34 124.6(4)
C28 C29 Rh1 71.5(2)
C30 C29 Rh1 73.2(2)
C34 C29 Rh1 128.1(3)
C26 C30 C29 108.4(3)
C26 C30 C35 126.9(4)
C29 C30 C35 124.5(4)
C26 C30 Rh1 71.3(2)
C29 C30 Rh1 68.3(2)
C35 C30 Rh1 122.5(3)
C26 C31 H31A 109.5
C26 C31 H31B 109.5
H31A C31 H31B 109.5
C26 C31 H31C 109.5
H31A C31 H31C 109.5
H31B C31 H31C 109.5
C27 C32 H32A 109.5
C27 C32 H32B 109.5
H32A C32 H32B 109.5
C27 C32 H32C 109.5
H32A C32 H32C 109.5
H32B C32 H32C 109.5
C28 C33 H33A 109.5
C28 C33 H33B 109.5
H33A C33 H33B 109.5
C28 C33 H33C 109.5
H33A C33 H33C 109.5
H33B C33 H33C 109.5
C29 C34 H34A 109.5
C29 C34 H34B 109.5
H34A C34 H34B 109.5
C29 C34 H34C 109.5
H34A C34 H34C 109.5
H34B C34 H34C 109.5
C30 C35 H35A 109.5
C30 C35 H35B 109.5
H35A C35 H35B 109.5
C30 C35 H35C 109.5
H35A C35 H35C 109.5
H35B C35 H35C 109.5
F2A C36A F3A 108.6(9)
F2A C36A F1A 108.9(9)
F3A C36A F1A 107.7(8)
F2A C36A S1 114.0(7)
F3A C36A S1 107.3(8)
F1A C36A S1 110.2(8)
F1B C36B F2B 105.8(8)
F1B C36B F3B 105.6(8)
F2B C36B F3B 104.8(9)
F1B C36B S1 113.3(8)
F2B C36B S1 111.1(7)
F3B C36B S1 115.4(8)
O7 S1 O6 116.2(2)
O7 S1 O5 113.3(2)
O6 S1 O5 115.83(19)
O7 S1 C36A 95.3(4)
O6 S1 C36A 100.9(4)
O5 S1 C36A 112.5(5)
O7 S1 C36B 111.7(5)
O6 S1 C36B 103.2(4)
O5 S1 C36B 93.5(4)

loop_
_geom_bond_atom_site_label_1
_geom_bond_atom_site_label_2
_geom_bond_distance
Rh1 O2 2.089(2)
Rh1 O1 2.109(2)
Rh1 C27 2.144(3)
Rh1 C29 2.155(4)
Rh1 C28 2.178(3)
Rh1 C26 2.217(4)
Rh1 C30 2.220(4)
Rh1 P1 2.3125(9)
P1 C22 1.841(3)
P1 C20 1.841(3)
P1 C21 1.856(3)
O1 C9 1.293(4)
O2 C11 1.294(4)
O3 C3 1.373(4)
O3 H3 0.8400
O4 C17 1.367(4)
O4 H4A 0.8400
N1 C23 1.464(4)
N1 C25 1.476(4)
N1 C20 1.481(4)
N2 C24 1.484(4)
N2 C21 1.489(4)
N2 C23 1.492(4)
N3 C24 1.470(4)
N3 C25 1.481(4)
N3 C22 1.482(4)
C1 C6 1.394(5)
C1 C2 1.399(5)
C1 H1 0.9500
C2 C3 1.387(5)
C2 H2 0.9500
C3 C4 1.396(5)
C4 C5 1.381(5)
C4 H4B 0.9500
C5 C6 1.408(5)
C5 H5 0.9500
C6 C7 1.469(4)
C7 C8 1.341(5)
C7 H7 0.9500
C8 C9 1.469(4)
C8 H8 0.9500
C9 C10 1.415(4)
C10 C11 1.398(5)
C10 H10 0.9500
C11 C12 1.476(4)
C12 C13 1.339(5)
C12 H12 0.9500
C13 C14 1.463(5)
C13 H13 0.9500
C14 C15 1.405(5)
C14 C19 1.412(5)
C15 C16 1.400(5)
C15 H15 0.9500
C16 C17 1.390(5)
C16 H16 0.9500
C17 C18 1.392(5)
C18 C19 1.372(5)
C18 H18 0.9500
C19 H19 0.9500
C20 H20A 0.9900
C20 H20B 0.9900
C21 H21A 0.9900
C21 H21B 0.9900
C22 H22A 0.9900
C22 H22B 0.9900
C23 H23A 0.9900
C23 H23B 0.9900
C24 H24A 0.9900
C24 H24B 0.9900
C25 H25A 0.9900
C25 H25B 0.9900
C26 C30 1.417(5)
C26 C27 1.465(5)
C26 C31 1.492(5)
C27 C28 1.433(5)
C27 C32 1.493(5)
C28 C29 1.434(5)
C28 C33 1.509(5)
C29 C30 1.445(5)
C29 C34 1.504(6)
C30 C35 1.502(5)
C31 H31A 0.9800
C31 H31B 0.9800
C31 H31C 0.9800
C32 H32A 0.9800
C32 H32B 0.9800
C32 H32C 0.9800
C33 H33A 0.9800
C33 H33B 0.9800
C33 H33C 0.9800
C34 H34A 0.9800
C34 H34B 0.9800
C34 H34C 0.9800
C35 H35A 0.9800
C35 H35B 0.9800
C35 H35C 0.9800
C36A F2A 1.304(10)
C36A F3A 1.324(10)
C36A F1A 1.331(10)
C36A S1 1.759(10)
C36B F1B 1.344(10)
C36B F2B 1.345(11)
C36B F3B 1.347(10)
C36B S1 1.822(10)
S1 O7 1.427(3)
S1 O6 1.436(3)
S1 O5 1.442(3)

loop_
_geom_hbond_atom_site_label_D
_geom_hbond_atom_site_label_H
_geom_hbond_atom_site_label_A
_geom_hbond_distance_DH
_geom_hbond_distance_HA
_geom_hbond_distance_DA
_geom_hbond_angle_DHA
_geom_hbond_site_symmetry_A
O3 H3 N2 0.84 1.95 2.760(4) 163 1_665
O4 H4A O5 0.84 1.89 2.716(4) 167 .

loop_
_geom_torsion_atom_site_label_1
_geom_torsion_atom_site_label_2
_geom_torsion_atom_site_label_3
_geom_torsion_atom_site_label_4
_geom_torsion
O2 Rh1 P1 C22 163.90(16)
O1 Rh1 P1 C22 -106.49(16)
C27 Rh1 P1 C22 71.75(18)
C29 Rh1 P1 C22 -2.13(18)
C28 Rh1 P1 C22 34.86(18)
C26 Rh1 P1 C22 82.2(3)
C30 Rh1 P1 C22 -13.8(3)
O2 Rh1 P1 C20 -72.98(14)
O1 Rh1 P1 C20 16.63(14)
C27 Rh1 P1 C20 -165.14(16)
C29 Rh1 P1 C20 120.99(16)
C28 Rh1 P1 C20 157.98(16)
C26 Rh1 P1 C20 -154.6(3)
C30 Rh1 P1 C20 109.3(3)
O2 Rh1 P1 C21 40.11(14)
O1 Rh1 P1 C21 129.72(14)
C27 Rh1 P1 C21 -52.05(16)
C29 Rh1 P1 C21 -125.92(16)
C28 Rh1 P1 C21 -88.93(16)
C26 Rh1 P1 C21 -41.6(3)
C30 Rh1 P1 C21 -137.6(3)
O2 Rh1 O1 C9 -10.4(2)
C27 Rh1 O1 C9 89.6(4)
C29 Rh1 O1 C9 149.5(3)
C28 Rh1 O1 C9 163.9(3)
C26 Rh1 O1 C9 81.6(3)
C30 Rh1 O1 C9 111.9(3)
P1 Rh1 O1 C9 -94.3(2)
O1 Rh1 O2 C11 18.5(3)
C27 Rh1 O2 C11 -138.0(3)
C29 Rh1 O2 C11 -106.6(3)
C28 Rh1 O2 C11 -156.9(2)
C26 Rh1 O2 C11 -98.8(3)
C30 Rh1 O2 C11 -75.5(3)
P1 Rh1 O2 C11 105.7(2)
C6 C1 C2 C3 -0.9(5)
C1 C2 C3 O3 -178.1(3)
C1 C2 C3 C4 1.3(5)
O3 C3 C4 C5 179.2(4)
C2 C3 C4 C5 -0.2(6)
C3 C4 C5 C6 -1.3(6)
C2 C1 C6 C5 -0.6(5)
C2 C1 C6 C7 176.6(3)
C4 C5 C6 C1 1.7(6)
C4 C5 C6 C7 -175.5(4)
C1 C6 C7 C8 -175.1(3)
C5 C6 C7 C8 1.9(5)
C6 C7 C8 C9 -179.0(3)
Rh1 O1 C9 C10 1.1(5)
Rh1 O1 C9 C8 -179.2(2)
C7 C8 C9 O1 -8.6(5)
C7 C8 C9 C10 171.1(3)
O1 C9 C10 C11 6.7(6)
C8 C9 C10 C11 -172.9(3)
Rh1 O2 C11 C10 -17.8(5)
Rh1 O2 C11 C12 162.1(2)
C9 C10 C11 O2 2.6(6)
C9 C10 C11 C12 -177.2(3)
O2 C11 C12 C13 -3.4(5)
C10 C11 C12 C13 176.5(3)
C11 C12 C13 C14 -176.6(3)
C12 C13 C14 C15 0.4(6)
C12 C13 C14 C19 177.5(4)
C19 C14 C15 C16 -0.1(5)
C13 C14 C15 C16 176.9(3)
C14 C15 C16 C17 0.2(5)
C15 C16 C17 O4 -178.6(3)
C15 C16 C17 C18 0.4(5)
O4 C17 C18 C19 178.0(3)
C16 C17 C18 C19 -1.1(6)
C17 C18 C19 C14 1.1(6)
C15 C14 C19 C18 -0.5(5)
C13 C14 C19 C18 -177.8(3)
C23 N1 C20 P1 -60.8(3)
C25 N1 C20 P1 60.4(3)
C22 P1 C20 N1 -50.3(3)
C21 P1 C20 N1 49.9(3)
Rh1 P1 C20 N1 172.38(19)
C24 N2 C21 P1 -61.0(3)
C23 N2 C21 P1 59.4(3)
C22 P1 C21 N2 51.4(3)
C20 P1 C21 N2 -49.4(3)
Rh1 P1 C21 N2 -170.75(18)
C24 N3 C22 P1 61.5(3)
C25 N3 C22 P1 -60.4(3)
C20 P1 C22 N3 49.8(3)
C21 P1 C22 N3 -50.8(3)
Rh1 P1 C22 N3 178.67(16)
C25 N1 C23 N2 -54.0(4)
C20 N1 C23 N2 68.0(3)
C24 N2 C23 N1 53.6(4)
C21 N2 C23 N1 -67.5(4)
C25 N3 C24 N2 54.8(4)
C22 N3 C24 N2 -68.4(4)
C21 N2 C24 N3 67.7(4)
C23 N2 C24 N3 -53.9(4)
C23 N1 C25 N3 54.7(4)
C20 N1 C25 N3 -67.7(3)
C24 N3 C25 N1 -55.1(4)
C22 N3 C25 N1 68.3(4)
O2 Rh1 C26 C30 146.5(2)
O1 Rh1 C26 C30 56.1(2)
C27 Rh1 C26 C30 -118.7(3)
C29 Rh1 C26 C30 -37.0(2)
C28 Rh1 C26 C30 -80.1(2)
P1 Rh1 C26 C30 -133.7(2)
O2 Rh1 C26 C27 -94.8(2)
O1 Rh1 C26 C27 174.89(18)
C29 Rh1 C26 C27 81.7(2)
C28 Rh1 C26 C27 38.6(2)
C30 Rh1 C26 C27 118.7(3)
P1 Rh1 C26 C27 -14.9(4)
O2 Rh1 C26 C31 21.2(3)
O1 Rh1 C26 C31 -69.1(3)
C27 Rh1 C26 C31 116.0(4)
C29 Rh1 C26 C31 -162.3(4)
C28 Rh1 C26 C31 154.6(4)
C30 Rh1 C26 C31 -125.2(4)
P1 Rh1 C26 C31 101.1(3)
C30 C26 C27 C28 -3.3(4)
C31 C26 C27 C28 179.1(3)
Rh1 C26 C27 C28 -64.0(2)
C30 C26 C27 C32 -178.5(3)
C31 C26 C27 C32 3.9(5)
Rh1 C26 C27 C32 120.8(3)
C30 C26 C27 Rh1 60.7(2)
C31 C26 C27 Rh1 -116.9(3)
O2 Rh1 C27 C28 -156.49(19)
O1 Rh1 C27 C28 104.6(3)
C29 Rh1 C27 C28 37.0(2)
C26 Rh1 C27 C28 115.9(3)
C30 Rh1 C27 C28 79.8(2)
P1 Rh1 C27 C28 -71.0(2)
O2 Rh1 C27 C26 87.6(2)
O1 Rh1 C27 C26 -11.3(4)
C29 Rh1 C27 C26 -78.9(2)
C28 Rh1 C27 C26 -115.9(3)
C30 Rh1 C27 C26 -36.1(2)
P1 Rh1 C27 C26 173.08(17)
O2 Rh1 C27 C32 -32.9(3)
O1 Rh1 C27 C32 -131.8(3)
C29 Rh1 C27 C32 160.6(3)
C28 Rh1 C27 C32 123.6(4)
C26 Rh1 C27 C32 -120.5(4)
C30 Rh1 C27 C32 -156.6(3)
P1 Rh1 C27 C32 52.6(3)
C26 C27 C28 C29 5.2(4)
C32 C27 C28 C29 -179.7(3)
Rh1 C27 C28 C29 -59.5(2)
C26 C27 C28 C33 -171.1(3)
C32 C27 C28 C33 3.9(6)
Rh1 C27 C28 C33 124.1(4)
C26 C27 C28 Rh1 64.8(2)
C32 C27 C28 Rh1 -120.2(4)
O2 Rh1 C28 C27 31.0(2)
O1 Rh1 C28 C27 -141.58(19)
C29 Rh1 C28 C27 -119.0(3)
C26 Rh1 C28 C27 -39.1(2)
C30 Rh1 C28 C27 -80.6(2)
P1 Rh1 C28 C27 120.95(18)
O2 Rh1 C28 C29 149.9(2)
O1 Rh1 C28 C29 -22.6(3)
C27 Rh1 C28 C29 119.0(3)
C26 Rh1 C28 C29 79.9(2)
C30 Rh1 C28 C29 38.3(2)
P1 Rh1 C28 C29 -120.1(2)
O2 Rh1 C28 C33 -88.6(4)
O1 Rh1 C28 C33 98.8(3)
C27 Rh1 C28 C33 -119.6(4)
C29 Rh1 C28 C33 121.4(4)
C26 Rh1 C28 C33 -158.7(4)
C30 Rh1 C28 C33 159.7(4)
P1 Rh1 C28 C33 1.3(3)
C27 C28 C29 C30 -5.2(4)
C33 C28 C29 C30 171.1(3)
Rh1 C28 C29 C30 -64.4(3)
C27 C28 C29 C34 -176.6(4)
C33 C28 C29 C34 -0.3(6)
Rh1 C28 C29 C34 124.2(4)
C27 C28 C29 Rh1 59.2(2)
C33 C28 C29 Rh1 -124.5(4)
O2 Rh1 C29 C28 -72.1(4)
O1 Rh1 C29 C28 165.6(2)
C27 Rh1 C29 C28 -37.1(2)
C26 Rh1 C29 C28 -80.7(2)
C30 Rh1 C29 C28 -116.5(3)
P1 Rh1 C29 C28 71.8(2)
O2 Rh1 C29 C30 44.4(4)
O1 Rh1 C29 C30 -78.0(2)
C27 Rh1 C29 C30 79.4(2)
C28 Rh1 C29 C30 116.5(3)
C26 Rh1 C29 C30 35.8(2)
P1 Rh1 C29 C30 -171.77(18)
O2 Rh1 C29 C34 165.5(3)
O1 Rh1 C29 C34 43.1(4)
C27 Rh1 C29 C34 -159.5(4)
C28 Rh1 C29 C34 -122.4(5)
C26 Rh1 C29 C34 156.9(4)
C30 Rh1 C29 C34 121.1(4)
P1 Rh1 C29 C34 -50.6(4)
C27 C26 C30 C29 0.1(4)
C31 C26 C30 C29 177.5(4)
Rh1 C26 C30 C29 58.4(3)
C27 C26 C30 C35 -175.3(4)
C31 C26 C30 C35 2.1(6)
Rh1 C26 C30 C35 -117.0(4)
C27 C26 C30 Rh1 -58.3(2)
C31 C26 C30 Rh1 119.1(4)
C28 C29 C30 C26 3.2(4)
C34 C29 C30 C26 174.7(4)
Rh1 C29 C30 C26 -60.2(3)
C28 C29 C30 C35 178.7(3)
C34 C29 C30 C35 -9.7(6)
Rh1 C29 C30 C35 115.3(4)
C28 C29 C30 Rh1 63.4(3)
C34 C29 C30 Rh1 -125.0(4)
O2 Rh1 C30 C26 -40.8(2)
O1 Rh1 C30 C26 -132.3(2)
C27 Rh1 C30 C26 37.9(2)
C29 Rh1 C30 C26 119.6(3)
C28 Rh1 C30 C26 81.1(2)
P1 Rh1 C30 C26 136.6(2)
O2 Rh1 C30 C29 -160.34(19)
O1 Rh1 C30 C29 108.1(2)
C27 Rh1 C30 C29 -81.7(2)
C28 Rh1 C30 C29 -38.4(2)
C26 Rh1 C30 C29 -119.6(3)
P1 Rh1 C30 C29 17.0(4)
O2 Rh1 C30 C35 81.6(4)
O1 Rh1 C30 C35 -9.9(4)
C27 Rh1 C30 C35 160.3(4)
C29 Rh1 C30 C35 -118.0(4)
C28 Rh1 C30 C35 -156.5(4)
C26 Rh1 C30 C35 122.4(4)
P1 Rh1 C30 C35 -101.0(4)
F2A C36A S1 O7 174.9(8)
F3A C36A S1 O7 54.6(7)
F1A C36A S1 O7 -62.3(7)
F2A C36A S1 O6 56.9(8)
F3A C36A S1 O6 -63.4(7)
F1A C36A S1 O6 179.7(7)
F2A C36A S1 O5 -67.2(8)
F3A C36A S1 O5 172.6(6)
F1A C36A S1 O5 55.6(8)
F2A C36A S1 C36B -41.7(13)
F3A C36A S1 C36B -162(2)
F1A C36A S1 C36B 81.1(17)
F1B C36B S1 O7 -56.0(8)
F2B C36B S1 O7 -174.9(7)
F3B C36B S1 O7 65.9(9)
F1B C36B S1 O6 178.4(7)
F2B C36B S1 O6 59.5(8)
F3B C36B S1 O6 -59.7(8)
F1B C36B S1 O5 60.8(8)
F2B C36B S1 O5 -58.1(7)
F3B C36B S1 O5 -177.3(8)
F1B C36B S1 C36A -95.6(18)
F2B C36B S1 C36A 145(2)
F3B C36B S1 C36A 26.3(13)

loop_
_publcif_info_exptl_table_extra_item
sin_theta_over_lambda_max
